data_2210839
loop_
_publ_author_name
'Gao, Yu-Xing'
'Tang, Guo'
'Zhao, Yu-Fen'

_publ_section_title (1<i>R</i>,4<i>R</i>)-1-(Hydroxydiphenylmethyl)-7,7-dimethylbicyclo[2.2.1]heptan-2-one
_journal_coeditor_code XU2126
_journal_issue 10
_journal_name_full 'Acta Crystallographica Section E'
_journal_page_first o4521
_journal_page_last o4522
_journal_paper_doi 10.1107/S1600536806037287
_journal_volume 62
_journal_year 2006
_chemical_formula_iupac 'C22 H24 O2'
_chemical_formula_moiety 'C22 H24 O2'
_chemical_formula_sum 'C22 H24 O2'
_chemical_formula_weight 320.41
_chemical_name_systematic
;
(1R,4R)-1-(Hydroxydiphenylmethyl)-7,7-dimethylbicyclo[2.2.1]heptan-2-one
;
_space_group_IT_number 19
_symmetry_cell_setting orthorhombic
_symmetry_space_group_name_Hall 'P 2ac 2ab'
_symmetry_space_group_name_H-M 'P 21 21 21'
_atom_sites_solution_hydrogens geom
_atom_sites_solution_primary direct
_atom_sites_solution_secondary difmap
_audit_creation_method SHELXL-97
_cell_angle_alpha 90.00
_cell_angle_beta 90.00
_cell_angle_gamma 90.00
_cell_formula_units_Z 4
_cell_length_a 9.168(2)
_cell_length_b 10.053(2)
_cell_length_c 18.405(4)
_cell_measurement_reflns_used 5670
_cell_measurement_temperature 273(2)
_cell_measurement_theta_max 28.2
_cell_measurement_theta_min 2.3
_cell_volume 1696.3(6)
_computing_cell_refinement 'SAINT (Bruker, 2001)'
_computing_data_collection 'SMART (Bruker, 2001)'
_computing_data_reduction SAINT
_computing_molecular_graphics 'ORTEP-3 for Windows (Farrugia, 1997)'
_computing_publication_material SHELXL97
_computing_structure_refinement 'SHELXL97 (Sheldrick, 1997)'
_computing_structure_solution 'SHELXS97 (Sheldrick, 1997)'
_diffrn_ambient_temperature 273(2)
_diffrn_measured_fraction_theta_full 1.00
_diffrn_measured_fraction_theta_max 1.00
_diffrn_measurement_device_type 'Bruker APEX area-detector'
_diffrn_measurement_method '\f and \w'
_diffrn_radiation_monochromator graphite
_diffrn_radiation_source 'fine-focus sealed tube'
_diffrn_radiation_type MoK\a
_diffrn_radiation_wavelength 0.71073
_diffrn_reflns_av_R_equivalents 0.021
_diffrn_reflns_av_sigmaI/netI 0.018
_diffrn_reflns_limit_h_max 10
_diffrn_reflns_limit_h_min -11
_diffrn_reflns_limit_k_max 8
_diffrn_reflns_limit_k_min -12
_diffrn_reflns_limit_l_max 22
_diffrn_reflns_limit_l_min -22
_diffrn_reflns_number 9220
_diffrn_reflns_theta_full 26.0
_diffrn_reflns_theta_max 26.0
_diffrn_reflns_theta_min 2.3
_diffrn_standards_interval_count 0
_diffrn_standards_interval_time 0
_diffrn_standards_number 0
_exptl_absorpt_coefficient_mu 0.079
_exptl_absorpt_correction_type none
_exptl_crystal_colour colorless
_exptl_crystal_density_diffrn 1.255
_exptl_crystal_density_method 'not measured'
_exptl_crystal_description chunk
_exptl_crystal_F_000 688
_exptl_crystal_size_max 0.65
_exptl_crystal_size_mid 0.56
_exptl_crystal_size_min 0.41
_refine_diff_density_max 0.20
_refine_diff_density_min -0.18
_refine_ls_extinction_method none
_refine_ls_goodness_of_fit_ref 1.189
_refine_ls_hydrogen_treatment constr
_refine_ls_matrix_type full
_refine_ls_number_parameters 217
_refine_ls_number_reflns 1912
_refine_ls_number_restraints 0
_refine_ls_restrained_S_all 1.189
_refine_ls_R_factor_all 0.053
_refine_ls_R_factor_gt 0.052
_refine_ls_shift/su_max 0.000
_refine_ls_shift/su_mean 0.000
_refine_ls_structure_factor_coef Fsqd
_refine_ls_weighting_details 'calc w=1/[\s^2^(Fo^2^)+(0.0967P)^2^+0.1778P] where P=(Fo^2^+2Fc^2^)/3'
_refine_ls_weighting_scheme calc
_refine_ls_wR_factor_gt 0.148
_refine_ls_wR_factor_ref 0.150
_reflns_number_gt 1848
_reflns_number_total 1912
_reflns_threshold_expression I>2\s(I)
_cod_data_source_file xu2126.cif
_cod_data_source_block I
_cod_database_code 2210839
_cod_database_fobs_code 2210839

loop_
_symmetry_equiv_pos_as_xyz
'x, y, z'
'-x+1/2, -y, z+1/2'
'-x, y+1/2, -z+1/2'
'x+1/2, -y+1/2, -z'

loop_
_atom_site_type_symbol
_atom_site_label
_atom_site_fract_x
_atom_site_fract_y
_atom_site_fract_z
_atom_site_U_iso_or_equiv
_atom_site_adp_type
_atom_site_calc_flag
_atom_site_refinement_flags
_atom_site_occupancy
O O2 0.7976(2) 0.9325(2) 0.04312(11) 0.0518(5) Uani d . 1
H H2A 0.8128 0.8522 0.0453 0.078 Uiso calc R 1
C C1 1.0546(3) 0.9352(2) 0.07462(13) 0.0368(6) Uani d . 1
C C17 0.9075(3) 1.1427(3) 0.05369(12) 0.0380(6) Uani d . 1
C C11 0.9532(3) 0.9954(3) -0.05379(13) 0.0391(6) Uani d . 1
C C10 0.9309(3) 1.0003(2) 0.02930(13) 0.0353(5) Uani d . 1
C C18 1.0014(3) 1.2429(3) 0.03353(15) 0.0442(6) Uani d . 1
H H18A 1.0783 1.2234 0.0023 0.053 Uiso calc R 1
O O1 0.9720(4) 0.7136(2) 0.03839(13) 0.0717(7) Uani d . 1
C C9 1.0985(4) 1.0957(3) 0.18665(15) 0.0554(8) Uani d . 1
H H9A 1.0142 1.1513 0.1811 0.083 Uiso calc R 1
H H9B 1.1777 1.1316 0.1587 0.083 Uiso calc R 1
H H9C 1.1258 1.0921 0.2370 0.083 Uiso calc R 1
C C16 0.8763(3) 1.0841(3) -0.09640(16) 0.0501(7) Uani d . 1
H H16A 0.8205 1.1496 -0.0740 0.060 Uiso calc R 1
C C7 1.0634(3) 0.9557(3) 0.15978(14) 0.0435(6) Uani d . 1
C C22 0.7905(3) 1.1759(3) 0.09737(14) 0.0493(7) Uani d . 1
H H22A 0.7221 1.1116 0.1101 0.059 Uiso calc R 1
C C12 1.0334(3) 0.8997(3) -0.08922(16) 0.0500(7) Uani d . 1
H H12A 1.0856 0.8374 -0.0624 0.060 Uiso calc R 1
C C6 1.2126(3) 0.9698(3) 0.05231(14) 0.0431(6) Uani d . 1
H H6A 1.2407 0.9211 0.0090 0.052 Uiso calc R 1
H H6B 1.2222 1.0643 0.0428 0.052 Uiso calc R 1
C C2 1.0479(4) 0.7838(3) 0.07537(16) 0.0507(7) Uani d . 1
C C21 0.7755(4) 1.3062(4) 0.12226(16) 0.0617(9) Uani d . 1
H H21A 0.6978 1.3281 0.1525 0.074 Uiso calc R 1
C C15 0.8798(4) 1.0782(4) -0.17100(17) 0.0626(9) Uani d . 1
H H15A 0.8266 1.1392 -0.1982 0.075 Uiso calc R 1
C C5 1.3074(4) 0.9286(4) 0.11741(17) 0.0594(8) Uani d . 1
H H5A 1.3822 0.8657 0.1030 0.071 Uiso calc R 1
H H5B 1.3532 1.0053 0.1398 0.071 Uiso calc R 1
C C14 0.9605(4) 0.9842(5) -0.20504(16) 0.0712(11) Uani d . 1
H H14A 0.9635 0.9805 -0.2555 0.085 Uiso calc R 1
C C20 0.8728(4) 1.4014(3) 0.10291(18) 0.0619(9) Uani d . 1
H H20A 0.8623 1.4876 0.1204 0.074 Uiso calc R 1
C C13 1.0372(4) 0.8952(4) -0.16452(18) 0.0658(10) Uani d . 1
H H13A 1.0930 0.8305 -0.1876 0.079 Uiso calc R 1
C C3 1.1491(5) 0.7358(3) 0.13394(19) 0.0663(9) Uani d . 1
H H3A 1.2308 0.6868 0.1138 0.080 Uiso calc R 1
H H3B 1.0985 0.6801 0.1688 0.080 Uiso calc R 1
C C4 1.1981(4) 0.8651(3) 0.16789(16) 0.0554(8) Uani d . 1
H H4A 1.2326 0.8560 0.2180 0.066 Uiso calc R 1
C C19 0.9849(4) 1.3711(3) 0.05829(17) 0.0555(8) Uani d . 1
H H19A 1.0507 1.4367 0.0443 0.067 Uiso calc R 1
C C8 0.9316(4) 0.9063(4) 0.20107(16) 0.0617(9) Uani d . 1
H H8A 0.8514 0.9661 0.1935 0.093 Uiso calc R 1
H H8B 0.9541 0.9022 0.2520 0.093 Uiso calc R 1
H H8C 0.9057 0.8192 0.1840 0.093 Uiso calc R 1

loop_
_atom_site_aniso_label
_atom_site_aniso_U_11
_atom_site_aniso_U_22
_atom_site_aniso_U_33
_atom_site_aniso_U_12
_atom_site_aniso_U_13
_atom_site_aniso_U_23
O2 0.0403(9) 0.0627(12) 0.0525(11) -0.0153(10) 0.0040(9) 0.0031(10)
C1 0.0433(13) 0.0353(12) 0.0319(11) -0.0017(10) 0.0044(10) -0.0008(10)
C17 0.0361(12) 0.0469(13) 0.0309(11) 0.0083(11) -0.0036(10) 0.0013(10)
C11 0.0366(12) 0.0456(14) 0.0350(12) -0.0122(11) -0.0003(9) -0.0042(10)
C10 0.0322(11) 0.0397(13) 0.0341(12) -0.0048(10) 0.0016(9) 0.0002(10)
C18 0.0471(14) 0.0421(13) 0.0435(13) 0.0040(12) -0.0069(13) 0.0015(11)
O1 0.0992(19) 0.0381(11) 0.0779(16) -0.0122(13) -0.0014(16) -0.0095(11)
C9 0.0683(18) 0.0570(17) 0.0409(14) 0.0150(16) -0.0142(14) -0.0146(12)
C16 0.0444(14) 0.0646(17) 0.0415(13) -0.0054(14) -0.0046(12) 0.0011(14)
C7 0.0531(15) 0.0449(13) 0.0324(11) 0.0097(12) -0.0019(11) 0.0019(11)
C22 0.0407(14) 0.0694(18) 0.0378(12) 0.0136(14) -0.0017(11) 0.0023(13)
C12 0.0493(15) 0.0557(16) 0.0450(14) -0.0066(13) 0.0010(12) -0.0119(12)
C6 0.0386(13) 0.0465(14) 0.0442(14) 0.0036(12) 0.0016(11) -0.0019(11)
C2 0.0668(18) 0.0380(13) 0.0472(15) 0.0033(14) 0.0122(14) -0.0014(12)
C21 0.0594(18) 0.085(2) 0.0409(14) 0.0396(19) -0.0072(14) -0.0128(15)
C15 0.0619(18) 0.087(2) 0.0392(14) -0.0150(19) -0.0111(14) 0.0050(15)
C5 0.0488(16) 0.0695(19) 0.0600(18) 0.0156(16) -0.0099(14) -0.0018(16)
C14 0.068(2) 0.112(3) 0.0333(14) -0.025(2) -0.0021(14) -0.0065(17)
C20 0.074(2) 0.0516(16) 0.0601(18) 0.0199(18) -0.0230(17) -0.0117(15)
C13 0.0593(18) 0.089(2) 0.0494(16) -0.0146(19) 0.0103(15) -0.0256(17)
C3 0.090(2) 0.0491(16) 0.0601(18) 0.0218(17) 0.0060(19) 0.0093(15)
C4 0.0662(18) 0.0590(16) 0.0409(13) 0.0214(16) -0.0067(14) 0.0038(13)
C19 0.0618(18) 0.0453(15) 0.0595(17) 0.0102(14) -0.0193(16) 0.0018(13)
C8 0.073(2) 0.071(2) 0.0410(14) 0.0121(17) 0.0163(15) 0.0146(14)

loop_
_atom_type_symbol
_atom_type_description
_atom_type_scat_dispersion_real
_atom_type_scat_dispersion_imag
_atom_type_scat_source
C C 0.0033 0.0000 'International Tables Vol C Tables 4.2.6.8 and 6.1.1.4'
H H 0.0000 0.0000 'International Tables Vol C Tables 4.2.6.8 and 6.1.1.4'
O O 0.0106 0.0000 'International Tables Vol C Tables 4.2.6.8 and 6.1.1.4'

loop_
_geom_angle_atom_site_label_1
_geom_angle_atom_site_label_2
_geom_angle_atom_site_label_3
_geom_angle
_geom_angle_publ_flag
C10 O2 H2A 109.5 no
C2 C1 C6 105.4(2) no
C2 C1 C10 113.4(2) no
C6 C1 C10 116.5(2) no
C2 C1 C7 97.1(2) no
C6 C1 C7 100.7(2) no
C10 C1 C7 121.0(2) no
C18 C17 C22 117.8(3) no
C18 C17 C10 121.5(2) no
C22 C17 C10 120.7(3) no
C12 C11 C16 117.1(3) no
C12 C11 C10 124.3(3) no
C16 C11 C10 118.3(2) no
O2 C10 C17 106.1(2) no
O2 C10 C11 106.0(2) no
C17 C10 C11 110.0(2) no
O2 C10 C1 109.24(19) no
C17 C10 C1 110.0(2) no
C11 C10 C1 115.0(2) no
C19 C18 C17 121.8(3) no
C19 C18 H18A 119.1 no
C17 C18 H18A 119.1 no
C7 C9 H9A 109.5 no
C7 C9 H9B 109.5 no
H9A C9 H9B 109.5 no
C7 C9 H9C 109.5 no
H9A C9 H9C 109.5 no
H9B C9 H9C 109.5 no
C15 C16 C11 121.8(3) no
C15 C16 H16A 119.1 no
C11 C16 H16A 119.1 no
C8 C7 C9 108.0(3) no
C8 C7 C4 113.4(2) no
C9 C7 C4 110.2(3) no
C8 C7 C1 114.5(2) no
C9 C7 C1 116.8(2) no
C4 C7 C1 93.4(2) no
C17 C22 C21 119.6(3) no
C17 C22 H22A 120.2 no
C21 C22 H22A 120.2 no
C11 C12 C13 120.7(3) no
C11 C12 H12A 119.7 no
C13 C12 H12A 119.7 no
C5 C6 C1 105.2(2) no
C5 C6 H6A 110.7 no
C1 C6 H6A 110.7 no
C5 C6 H6B 110.7 no
C1 C6 H6B 110.7 no
H6A C6 H6B 108.8 no
O1 C2 C3 125.1(3) no
O1 C2 C1 127.2(3) no
C3 C2 C1 107.6(3) no
C20 C21 C22 120.8(3) no
C20 C21 H21A 119.6 no
C22 C21 H21A 119.6 no
C14 C15 C16 120.3(4) no
C14 C15 H15A 119.8 no
C16 C15 H15A 119.8 no
C4 C5 C6 102.6(2) no
C4 C5 H5A 111.2 no
C6 C5 H5A 111.2 no
C4 C5 H5B 111.2 no
C6 C5 H5B 111.2 no
H5A C5 H5B 109.2 no
C15 C14 C13 119.2(3) no
C15 C14 H14A 120.4 no
C13 C14 H14A 120.4 no
C19 C20 C21 120.1(3) no
C19 C20 H20A 120.0 no
C21 C20 H20A 120.0 no
C14 C13 C12 120.9(3) no
C14 C13 H13A 119.6 no
C12 C13 H13A 119.6 no
C2 C3 C4 101.7(2) no
C2 C3 H3A 111.4 no
C4 C3 H3A 111.4 no
C2 C3 H3B 111.4 no
C4 C3 H3B 111.4 no
H3A C3 H3B 109.3 no
C5 C4 C3 107.9(3) no
C5 C4 C7 102.9(2) no
C3 C4 C7 103.3(3) no
C5 C4 H4A 113.9 no
C3 C4 H4A 113.9 no
C7 C4 H4A 113.9 no
C20 C19 C18 119.8(4) no
C20 C19 H19A 120.1 no
C18 C19 H19A 120.1 no
C7 C8 H8A 109.5 no
C7 C8 H8B 109.5 no
H8A C8 H8B 109.5 no
C7 C8 H8C 109.5 no
H8A C8 H8C 109.5 no
H8B C8 H8C 109.5 no

loop_
_geom_bond_atom_site_label_1
_geom_bond_atom_site_label_2
_geom_bond_distance
_geom_bond_publ_flag
O2 C10 1.423(3) no
O2 H2A 0.8200 no
C1 C2 1.523(4) no
C1 C6 1.545(4) no
C1 C10 1.553(4) no
C1 C7 1.583(3) no
C17 C18 1.376(4) no
C17 C22 1.381(4) no
C17 C10 1.516(4) no
C11 C12 1.375(4) no
C11 C16 1.381(4) no
C11 C10 1.544(3) no
C18 C19 1.375(4) no
C18 H18A 0.9300 no
O1 C2 1.203(4) no
C9 C7 1.526(4) no
C9 H9A 0.9600 no
C9 H9B 0.9600 no
C9 H9C 0.9600 no
C16 C15 1.375(4) no
C16 H16A 0.9300 no
C7 C8 1.511(4) no
C7 C4 1.541(4) no
C22 C21 1.395(5) no
C22 H22A 0.9300 no
C12 C13 1.387(4) no
C12 H12A 0.9300 no
C6 C5 1.537(4) no
C6 H6A 0.9700 no
C6 H6B 0.9700 no
C2 C3 1.502(5) no
C21 C20 1.356(5) no
C21 H21A 0.9300 no
C15 C14 1.354(6) no
C15 H15A 0.9300 no
C5 C4 1.508(5) no
C5 H5A 0.9700 no
C5 H5B 0.9700 no
C14 C13 1.361(6) no
C14 H14A 0.9300 no
C20 C19 1.350(5) no
C20 H20A 0.9300 no
C13 H13A 0.9300 no
C3 C4 1.511(5) no
C3 H3A 0.9700 no
C3 H3B 0.9700 no
C4 H4A 0.9800 no
C19 H19A 0.9300 no
C8 H8A 0.9600 no
C8 H8B 0.9600 no
C8 H8C 0.9600 no

loop_
_geom_torsion_atom_site_label_1
_geom_torsion_atom_site_label_2
_geom_torsion_atom_site_label_3
_geom_torsion_atom_site_label_4
_geom_torsion
_geom_torsion_publ_flag
C18 C17 C10 O2 -165.1(2) no
C22 C17 C10 O2 15.1(3) no
C18 C17 C10 C11 -50.8(3) no
C22 C17 C10 C11 129.4(2) no
C18 C17 C10 C1 76.8(3) no
C22 C17 C10 C1 -103.0(3) no
C12 C11 C10 O2 -93.9(3) no
C16 C11 C10 O2 79.2(3) no
C12 C11 C10 C17 151.8(3) no
C16 C11 C10 C17 -35.2(3) no
C12 C11 C10 C1 26.9(3) no
C16 C11 C10 C1 -160.0(2) no
C2 C1 C10 O2 41.8(3) no
C6 C1 C10 O2 164.4(2) no
C7 C1 C10 O2 -72.7(3) no
C2 C1 C10 C17 158.0(2) no
C6 C1 C10 C17 -79.4(3) no
C7 C1 C10 C17 43.4(3) no
C2 C1 C10 C11 -77.1(3) no
C6 C1 C10 C11 45.5(3) no
C7 C1 C10 C11 168.3(2) no
C22 C17 C18 C19 3.0(4) no
C10 C17 C18 C19 -176.8(3) no
C12 C11 C16 C15 -0.4(4) no
C10 C11 C16 C15 -174.0(3) no
C2 C1 C7 C8 -62.6(3) no
C6 C1 C7 C8 -169.8(2) no
C10 C1 C7 C8 60.2(3) no
C2 C1 C7 C9 169.8(3) no
C6 C1 C7 C9 62.6(3) no
C10 C1 C7 C9 -67.5(3) no
C2 C1 C7 C4 55.1(3) no
C6 C1 C7 C4 -52.1(2) no
C10 C1 C7 C4 177.9(2) no
C18 C17 C22 C21 -3.2(4) no
C10 C17 C22 C21 176.6(2) no
C16 C11 C12 C13 0.9(4) no
C10 C11 C12 C13 174.0(3) no
C2 C1 C6 C5 -69.7(3) no
C10 C1 C6 C5 163.6(2) no
C7 C1 C6 C5 30.8(3) no
C6 C1 C2 O1 -118.3(3) no
C10 C1 C2 O1 10.3(4) no
C7 C1 C2 O1 138.5(3) no
C6 C1 C2 C3 64.5(3) no
C10 C1 C2 C3 -166.9(2) no
C7 C1 C2 C3 -38.7(3) no
C17 C22 C21 C20 1.3(4) no
C11 C16 C15 C14 -0.2(5) no
C1 C6 C5 C4 4.2(3) no
C16 C15 C14 C13 0.4(5) no
C22 C21 C20 C19 0.9(5) no
C15 C14 C13 C12 0.1(5) no
C11 C12 C13 C14 -0.8(5) no
O1 C2 C3 C4 -172.5(3) no
C1 C2 C3 C4 4.8(3) no
C6 C5 C4 C3 69.5(3) no
C6 C5 C4 C7 -39.3(3) no
C2 C3 C4 C5 -75.7(3) no
C2 C3 C4 C7 32.8(3) no
C8 C7 C4 C5 175.3(2) no
C9 C7 C4 C5 -63.6(3) no
C1 C7 C4 C5 56.7(3) no
C8 C7 C4 C3 63.1(3) no
C9 C7 C4 C3 -175.7(2) no
C1 C7 C4 C3 -55.5(3) no
C21 C20 C19 C18 -1.1(4) no
C17 C18 C19 C20 -0.9(4) no

loop_
_cod_related_entry_id
_cod_related_entry_database
_cod_related_entry_code
1 ChemSpider 21178550
